data_2229238
loop_
_publ_author_name
'Tan, Zaiyou'
'Zhu, Erjia'
'Luo, Lin'
'Lin, Zhuohui'
'Yan, Ruisi'

_publ_section_title
;
 3-(4-Hydroxy-3-methoxyphenyl)acrylic acid--2,3,5,6-tetramethylpyrazine
 (2/1)
;
_journal_coeditor_code SU2237
_journal_issue 2
_journal_name_full 'Acta Crystallographica Section E'
_journal_page_first o424
_journal_paper_doi 10.1107/S1600536811000961
_journal_volume 67
_journal_year 2011
_chemical_formula_iupac '0.5C8 H12 N2, C10 H10 O4'
_chemical_formula_moiety 'C10 H10 O4, 0.5(C8 H12 N2)'
_chemical_formula_sum 'C14 H16 N O4'
_chemical_formula_weight 262.28
_chemical_name_systematic
;
3-(4-Hydroxy-3-methoxyphenyl)acrylic acid--2,3,5,6-tetramethylpyrazine (2/1)
;
_space_group_IT_number 14
_symmetry_cell_setting monoclinic
_symmetry_space_group_name_Hall '-P 2yn'
_symmetry_space_group_name_H-M 'P 1 21/n 1'
_atom_sites_solution_hydrogens geom
_atom_sites_solution_primary direct
_atom_sites_solution_secondary difmap
_audit_creation_method SHELXL-97
_cell_angle_alpha 90.00
_cell_angle_beta 93.654(6)
_cell_angle_gamma 90.00
_cell_formula_units_Z 4
_cell_length_a 9.4696(7)
_cell_length_b 5.7641(4)
_cell_length_c 24.3737(15)
_cell_measurement_reflns_used 2625
_cell_measurement_temperature 100(2)
_cell_measurement_theta_max 71.3167
_cell_measurement_theta_min 3.6228
_cell_volume 1327.70(16)
_computing_cell_refinement 'CrysAlis PRO (Oxford Diffraction, 2009)'
_computing_data_collection 'CrysAlis PRO (Oxford Diffraction, 2009)'
_computing_data_reduction 'CrysAlis PRO (Oxford Diffraction, 2009)'
_computing_molecular_graphics 'OLEX2 (Dolomanov <i>et al.</i>, 2009)'
_computing_publication_material 'OLEX2 (Dolomanov <i>et al.</i>, 2009)'
_computing_structure_refinement 'SHELXL97 (Sheldrick, 2008)'
_computing_structure_solution 'SHELXS97 (Sheldrick, 2008)'
_diffrn_ambient_temperature 100(2)
_diffrn_detector_area_resol_mean 8.2417
_diffrn_measured_fraction_theta_full 0.989
_diffrn_measured_fraction_theta_max 0.989
_diffrn_measurement_device_type 'Oxford Diffraction Xcalibur Onyx Nova'
_diffrn_measurement_method \w
_diffrn_radiation_monochromator graphite
_diffrn_radiation_source 'fine-focus sealed tube'
_diffrn_radiation_type CuK\a
_diffrn_radiation_wavelength 1.54180
_diffrn_reflns_av_R_equivalents 0.0296
_diffrn_reflns_av_sigmaI/netI 0.0249
_diffrn_reflns_limit_h_max 11
_diffrn_reflns_limit_h_min -6
_diffrn_reflns_limit_k_max 6
_diffrn_reflns_limit_k_min -6
_diffrn_reflns_limit_l_max 29
_diffrn_reflns_limit_l_min -29
_diffrn_reflns_number 4780
_diffrn_reflns_theta_full 68.24
_diffrn_reflns_theta_max 68.24
_diffrn_reflns_theta_min 3.63
_exptl_absorpt_coefficient_mu 0.801
_exptl_absorpt_correction_T_max 0.961
_exptl_absorpt_correction_T_min 0.953
_exptl_absorpt_correction_type multi-scan
_exptl_absorpt_process_details
;
(CrysAlis PRO; Oxford Diffraction, 2009)
;
_exptl_crystal_colour yellow
_exptl_crystal_density_diffrn 1.312
_exptl_crystal_density_method 'not measured'
_exptl_crystal_description plate
_exptl_crystal_F_000 556
_exptl_crystal_size_max 0.20
_exptl_crystal_size_mid 0.05
_exptl_crystal_size_min 0.05
_refine_diff_density_max 0.633
_refine_diff_density_min -0.398
_refine_ls_extinction_method none
_refine_ls_goodness_of_fit_ref 1.090
_refine_ls_hydrogen_treatment constr
_refine_ls_matrix_type full
_refine_ls_number_parameters 208
_refine_ls_number_reflns 2398
_refine_ls_number_restraints 4
_refine_ls_restrained_S_all 1.125
_refine_ls_R_factor_all 0.0628
_refine_ls_R_factor_gt 0.0544
_refine_ls_shift/su_max 0.003
_refine_ls_shift/su_mean 0.000
_refine_ls_structure_factor_coef Fsqd
_refine_ls_weighting_details 'calc w=1/[\s^2^(Fo^2^)+(0.0848P)^2^+0.4876P] where P=(Fo^2^+2Fc^2^)/3'
_refine_ls_weighting_scheme calc
_refine_ls_wR_factor_gt 0.1482
_refine_ls_wR_factor_ref 0.1560
_reflns_number_gt 2004
_reflns_number_total 2398
_reflns_threshold_expression I>2\si(I)
_cod_data_source_file su2237.cif
_cod_data_source_block I
_cod_original_sg_symbol_H-M 'P 21/n'
_cod_database_code 2229238
_cod_database_fobs_code 2229238

loop_
_symmetry_equiv_pos_site_id
_symmetry_equiv_pos_as_xyz
1 x,y,z
2 1/2-x,1/2+y,1/2-z
3 -x,-y,-z
4 1/2+x,1/2-y,1/2+z

loop_
_atom_site_aniso_label
_atom_site_aniso_U_11
_atom_site_aniso_U_22
_atom_site_aniso_U_33
_atom_site_aniso_U_12
_atom_site_aniso_U_13
_atom_site_aniso_U_23
O1 0.0654(19) 0.053(2) 0.0387(12) 0.0041(16) 0.0046(11) 0.0104(15)
O2 0.0630(18) 0.0519(12) 0.0320(15) -0.0025(11) 0.0044(11) 0.0042(11)
O3 0.0487(8) 0.0467(8) 0.0339(7) 0.0155(6) 0.0009(6) 0.0038(6)
O4 0.0586(9) 0.0409(8) 0.0337(7) 0.0124(6) 0.0032(6) 0.0103(6)
C5 0.046(2) 0.045(2) 0.0266(16) -0.0126(18) 0.0039(12) -0.0014(14)
C6 0.0447(13) 0.0429(13) 0.0302(12) -0.0046(10) 0.0036(9) -0.0014(9)
C7 0.0541(12) 0.0586(14) 0.0381(12) -0.0193(11) -0.0043(9) 0.0034(10)
C8 0.0428(10) 0.0473(11) 0.0304(9) -0.0178(9) -0.0024(8) 0.0015(8)
C9 0.0425(10) 0.0327(9) 0.0357(10) -0.0048(8) -0.0090(8) 0.0055(7)
C10 0.0367(9) 0.0343(9) 0.0286(9) 0.0002(7) -0.0027(7) 0.0003(7)
C11 0.0366(9) 0.0357(10) 0.0312(9) -0.0006(7) -0.0018(7) 0.0046(7)
C12 0.0372(10) 0.0422(11) 0.0389(10) 0.0010(8) 0.0017(8) -0.0008(8)
C13 0.0409(10) 0.0502(12) 0.0339(10) -0.0076(9) 0.0043(8) -0.0041(8)
C14 0.0463(11) 0.0405(11) 0.0516(12) 0.0110(9) 0.0011(9) -0.0011(9)
O1A 0.054(10) 0.050(15) 0.034(7) 0.014(10) 0.025(7) 0.024(10)
O2A 0.071(10) 0.057(7) 0.035(7) 0.008(7) 0.011(6) 0.015(6)
C5A 0.046(2) 0.045(2) 0.0266(16) -0.0126(18) 0.0039(12) -0.0014(14)
C6A 0.037(7) 0.042(8) 0.034(8) 0.011(5) 0.003(5) 0.012(6)
N1 0.0404(8) 0.0450(9) 0.0322(8) 0.0081(7) -0.0007(7) 0.0108(7)
C1 0.0365(9) 0.0450(11) 0.0331(9) 0.0087(8) 0.0010(7) 0.0140(8)
C2 0.0356(9) 0.0446(11) 0.0327(9) 0.0072(8) -0.0007(7) 0.0122(8)
C3 0.0478(11) 0.0549(13) 0.0420(11) 0.0058(9) 0.0107(9) 0.0151(9)
C4 0.0486(12) 0.0520(13) 0.0498(12) -0.0011(10) 0.0002(10) 0.0051(10)

loop_
_atom_site_type_symbol
_atom_site_label
_atom_site_fract_x
_atom_site_fract_y
_atom_site_fract_z
_atom_site_U_iso_or_equiv
_atom_site_thermal_displace_type
_atom_site_calc_flag
_atom_site_refinement_flags
_atom_site_occupancy
O O1 -0.0744(5) 0.5740(6) 0.06036(17) 0.0523(10) Uani . . 0.852(7)
O O2 0.0563(4) 0.2666(5) 0.03930(15) 0.0489(9) Uani . . 0.852(7)
O O3 -0.11323(15) 0.0544(3) 0.33773(5) 0.0432(4) Uani . . 1.000
O O4 0.04554(15) -0.3292(2) 0.35223(6) 0.0444(5) Uani . . 1.000
C C5 -0.0143(5) 0.3836(9) 0.07299(14) 0.0391(11) Uani . . 0.852(7)
C C6 -0.0257(2) 0.2939(4) 0.12865(9) 0.0392(7) Uani . . 0.852(7)
C C7 0.0333(2) 0.1014(4) 0.14611(9) 0.0506(7) Uani . . 1.000
C C8 0.0286(2) -0.0041(4) 0.20015(8) 0.0404(6) Uani . . 1.000
C C9 -0.0448(2) 0.0919(3) 0.24314(8) 0.0375(6) Uani . . 1.000
C C10 -0.04259(19) -0.0175(3) 0.29389(7) 0.0334(5) Uani . . 1.000
C C11 0.03695(19) -0.2208(3) 0.30294(7) 0.0347(5) Uani . . 1.000
C C12 0.1057(2) -0.3180(4) 0.26015(8) 0.0395(6) Uani . . 1.000
C C13 0.1010(2) -0.2104(4) 0.20929(8) 0.0416(6) Uani . . 1.000
C C14 -0.2088(2) 0.2438(4) 0.32912(9) 0.0462(7) Uani . . 1.000
O O1A -0.051(2) 0.484(4) 0.0621(8) 0.045(6) Uani . . 0.148(7)
O O2A 0.1074(19) 0.249(3) 0.0201(7) 0.054(5) Uani . . 0.148(7)
C C5A 0.028(3) 0.322(5) 0.0629(11) 0.0391(11) Uani . . 0.148(7)
C C6A 0.0587(13) 0.162(2) 0.1065(5) 0.038(4) Uani . . 0.148(7)
N N1 0.00905(17) -0.1036(3) 0.44970(6) 0.0393(5) Uani . . 1.000
C C1 0.0891(2) 0.0814(4) 0.46363(8) 0.0383(6) Uani . . 1.000
C C2 -0.0802(2) -0.1871(3) 0.48531(8) 0.0378(6) Uani . . 1.000
C C3 0.1847(2) 0.1711(4) 0.42178(9) 0.0479(7) Uani . . 1.000
C C4 -0.1659(2) -0.3952(4) 0.46761(10) 0.0503(7) Uani . . 1.000
H H4 0.01920 -0.24080 0.37590 0.0670 Uiso . R 1.000
H H6 -0.07890 0.38050 0.15330 0.0470 Uiso calc . 0.852(7)
H H2 0.05430 0.33540 0.00890 0.0730 Uiso calc . 0.852(7)
H H14A -0.27540 0.20980 0.29770 0.0690 Uiso calc R 1.000
H H14B -0.15560 0.38480 0.32160 0.0690 Uiso calc R 1.000
H H14C -0.26120 0.26690 0.36210 0.0690 Uiso calc R 1.000
H H7 0.08590 0.01970 0.12040 0.0610 Uiso calc . 0.852(7)
H H9 -0.09610 0.23230 0.23740 0.0450 Uiso calc R 1.000
H H12 0.15630 -0.45930 0.26570 0.0470 Uiso calc R 1.000
H H13 0.14830 -0.27930 0.18020 0.0500 Uiso calc R 1.000
H H6AA 0.13470 0.06810 0.09570 0.0450 Uiso calc . 0.148(7)
H H6AB -0.05690 0.17360 0.14590 0.0610 Uiso . . 0.148(7)
H H2A 0.09850 0.34570 -0.00580 0.0810 Uiso calc . 0.148(7)
H H3A 0.20300 0.04760 0.39550 0.0720 Uiso calc R 1.000
H H3B 0.13940 0.30260 0.40220 0.0720 Uiso calc R 1.000
H H3C 0.27440 0.22170 0.44030 0.0720 Uiso calc R 1.000
H H4A -0.12420 -0.46860 0.43620 0.0750 Uiso calc R 1.000
H H4B -0.26310 -0.34730 0.45700 0.0750 Uiso calc R 1.000
H H4C -0.16650 -0.50610 0.49810 0.0750 Uiso calc R 1.000

loop_
_atom_type_symbol
_atom_type_description
_atom_type_scat_dispersion_real
_atom_type_scat_dispersion_imag
_atom_type_scat_source
C C 0.0181 0.0091 'International Tables Vol C Tables 4.2.6.8 and 6.1.1.4'
H H 0.0000 0.0000 'International Tables Vol C Tables 4.2.6.8 and 6.1.1.4'
N N 0.0311 0.0180 'International Tables Vol C Tables 4.2.6.8 and 6.1.1.4'
O O 0.0492 0.0322 'International Tables Vol C Tables 4.2.6.8 and 6.1.1.4'

loop_
_geom_angle_atom_site_label_1
_geom_angle_atom_site_label_2
_geom_angle_atom_site_label_3
_geom_angle_site_symmetry_1
_geom_angle_site_symmetry_2
_geom_angle_site_symmetry_3
_geom_angle
_geom_angle_publ_flag
C10 O3 C14 . . . 117.19(15) no
C5 O2 H2 . . . 109.00 no
C5A O2A H2A . . . 109.00 no
C11 O4 H4 . . . 110.00 no
C1 N1 C2 . . . 119.49(16) no
O2 C5 C6 . . . 118.7(4) no
O1 C5 C6 . . . 118.3(4) no
O1 C5 O2 . . . 123.0(4) no
O1A C5A O2A . . . 126(2) no
O2A C5A C6A . . . 106(2) no
O1A C5A C6A . . . 128(2) no
C5 C6 C7 . . . 123.3(3) no
C5A C6A C7 . . . 147.1(16) no
C6A C7 C8 . . . 167.7(7) no
C6 C7 C8 . . . 128.0(2) no
C9 C8 C13 . . . 118.77(18) no
C7 C8 C13 . . . 117.51(18) no
C7 C8 C9 . . . 123.72(19) no
C8 C9 C10 . . . 120.34(17) no
O3 C10 C9 . . . 125.55(16) no
O3 C10 C11 . . . 114.63(15) no
C9 C10 C11 . . . 119.82(16) no
O4 C11 C12 . . . 118.58(16) no
C10 C11 C12 . . . 119.59(17) no
O4 C11 C10 . . . 121.81(15) no
C11 C12 C13 . . . 120.3(2) no
C8 C13 C12 . . . 121.10(19) no
C7 C6 H6 . . . 118.00 no
C5 C6 H6 . . . 118.00 no
C5A C6A H6AA . . . 107.00 no
C7 C6A H6AA . . . 106.00 no
C6 C7 H7 . . . 116.00 no
C6A C7 H6AB . . . 96.00 no
C8 C7 H7 . . . 116.00 no
C8 C7 H6AB . . . 96.00 no
C10 C9 H9 . . . 120.00 no
C8 C9 H9 . . . 120.00 no
C13 C12 H12 . . . 120.00 no
C11 C12 H12 . . . 120.00 no
C8 C13 H13 . . . 119.00 no
C12 C13 H13 . . . 119.00 no
H14A C14 H14C . . . 109.00 no
H14B C14 H14C . . . 110.00 no
H14A C14 H14B . . . 109.00 no
O3 C14 H14A . . . 109.00 no
O3 C14 H14B . . . 109.00 no
O3 C14 H14C . . . 109.00 no
N1 C1 C3 . . . 117.31(18) no
N1 C1 C2 . . 3_556 120.61(17) no
C2 C1 C3 3_556 . . 122.06(19) no
N1 C2 C4 . . . 117.03(17) no
N1 C2 C1 . . 3_556 119.90(17) no
C1 C2 C4 3_556 . . 123.07(18) no
C1 C3 H3A . . . 110.00 no
C1 C3 H3B . . . 109.00 no
C1 C3 H3C . . . 109.00 no
H3A C3 H3B . . . 109.00 no
H3A C3 H3C . . . 109.00 no
H3B C3 H3C . . . 109.00 no
C2 C4 H4A . . . 109.00 no
C2 C4 H4B . . . 109.00 no
C2 C4 H4C . . . 109.00 no
H4A C4 H4B . . . 110.00 no
H4A C4 H4C . . . 109.00 no
H4B C4 H4C . . . 109.00 no

loop_
_geom_bond_atom_site_label_1
_geom_bond_atom_site_label_2
_geom_bond_site_symmetry_1
_geom_bond_site_symmetry_2
_geom_bond_distance
_geom_bond_publ_flag
O1 C5 . . 1.265(6) no
O1A C5A . . 1.20(4) no
O2 C5 . . 1.283(6) no
O2A C5A . . 1.39(3) no
O3 C14 . . 1.425(3) no
O3 C10 . . 1.361(2) no
O4 C11 . . 1.352(2) no
O2 H2 . . 0.8400 no
O2A H2A . . 0.8400 no
O4 H4 . . 0.8200 no
N1 C1 . . 1.340(3) no
N1 C2 . . 1.339(2) no
C5 C6 . . 1.462(4) no
C5A C6A . . 1.42(3) no
C6 C7 . . 1.302(3) no
C6A C7 . . 1.068(12) no
C7 C8 . . 1.454(3) no
C8 C13 . . 1.384(3) no
C8 C9 . . 1.407(3) no
C9 C10 . . 1.387(3) no
C10 C11 . . 1.403(2) no
C11 C12 . . 1.383(3) no
C12 C13 . . 1.384(3) no
C6 H6 . . 0.9500 no
C6A H6AA . . 0.9500 no
C7 H7 . . 0.9500 no
C7 H6AB . . 0.9500 no
C9 H9 . . 0.9500 no
C12 H12 . . 0.9500 no
C13 H13 . . 0.9500 no
C14 H14B . . 0.9800 no
C14 H14C . . 0.9800 no
C14 H14A . . 0.9800 no
C1 C3 . . 1.498(3) no
C1 C2 . 3_556 1.393(3) no
C2 C4 . . 1.496(3) no
C3 H3A . . 0.9800 no
C3 H3B . . 0.9800 no
C3 H3C . . 0.9800 no
C4 H4A . . 0.9800 no
C4 H4B . . 0.9800 no
C4 H4C . . 0.9800 no

loop_
_geom_hbond_atom_site_label_D
_geom_hbond_atom_site_label_H
_geom_hbond_atom_site_label_A
_geom_hbond_site_symmetry_A
_geom_hbond_distance_DH
_geom_hbond_distance_HA
_geom_hbond_distance_DA
_geom_hbond_angle_DHA
_geom_hbond_publ_flag
O2 H2 O1 3_565 0.84 1.79 2.613(5) 167 yes
O4 H4 O3 . 0.82 2.28 2.685(2) 111 ?
O4 H4 N1 . 0.82 1.97 2.749(2) 158 yes
C3 H3B O4 1_565 0.98 2.58 3.553(3) 174 yes
C14 H14B O4 1_565 0.98 2.59 3.465(2) 148 yes

loop_
_geom_torsion_atom_site_label_1
_geom_torsion_atom_site_label_2
_geom_torsion_atom_site_label_3
_geom_torsion_atom_site_label_4
_geom_torsion_site_symmetry_1
_geom_torsion_site_symmetry_2
_geom_torsion_site_symmetry_3
_geom_torsion_site_symmetry_4
_geom_torsion
_geom_torsion_publ_flag
C14 O3 C10 C9 . . . . 6.9(3) no
C14 O3 C10 C11 . . . . -172.83(16) no
C1 N1 C2 C4 . . . . -179.50(18) no
C2 N1 C1 C2 . . . 3_556 0.0(3) no
C1 N1 C2 C1 . . . 3_556 0.0(3) no
C2 N1 C1 C3 . . . . -178.63(17) no
O2 C5 C6 C7 . . . . 0.6(6) no
O1 C5 C6 C7 . . . . -179.2(4) no
C5 C6 C7 C8 . . . . -179.8(3) no
C6 C7 C8 C9 . . . . 0.3(3) no
C6 C7 C8 C13 . . . . -179.6(2) no
C7 C8 C9 C10 . . . . -179.05(18) no
C9 C8 C13 C12 . . . . -2.1(3) no
C13 C8 C9 C10 . . . . 0.9(3) no
C7 C8 C13 C12 . . . . 177.84(19) no
C8 C9 C10 C11 . . . . 2.1(3) no
C8 C9 C10 O3 . . . . -177.59(18) no
O3 C10 C11 O4 . . . . -2.3(3) no
O3 C10 C11 C12 . . . . 175.86(17) no
C9 C10 C11 O4 . . . . 177.98(17) no
C9 C10 C11 C12 . . . . -3.8(3) no
C10 C11 C12 C13 . . . . 2.7(3) no
O4 C11 C12 C13 . . . . -179.10(17) no
C11 C12 C13 C8 . . . . 0.3(3) no
N1 C1 C2 N1 . . 3_556 3_556 0.0(3) no
N1 C1 C2 C4 . . 3_556 3_556 -179.47(18) no
C3 C1 C2 N1 . . 3_556 3_556 178.56(18) no
C3 C1 C2 C4 . . 3_556 3_556 -0.9(3) no
